data_4082081
loop_
_publ_author_name
'Cowie, Bradley E.'
'Emslie, David J. H.'

_publ_section_title
;
 Bridging Rhodium--Iron Borataaminocarbyne Complexes Formed by
 Intramolecular Isonitrile--Borane Coordination
;
_journal_issue 24
_journal_name_full Organometallics
_journal_page_first 7297
_journal_paper_doi 10.1021/om4007483
_journal_volume 32
_journal_year 2013
_chemical_formula_moiety 'C59 H62 B Fe N O2 P Rh S, 2(C6 H14)'
_chemical_formula_sum 'C71 H90 B Fe N O2 P Rh S'
_chemical_formula_weight 1222.04
_chemical_name_systematic
;
 ?
;
_space_group_IT_number 15
_symmetry_cell_setting monoclinic
_symmetry_space_group_name_Hall '-C 2yc'
_symmetry_space_group_name_H-M 'C 1 2/c 1'
_atom_sites_solution_hydrogens geom
_atom_sites_solution_primary direct
_atom_sites_solution_secondary difmap
_cell_angle_alpha 90
_cell_angle_beta 98.150(5)
_cell_angle_gamma 90
_cell_formula_units_Z 8
_cell_length_a 27.207(7)
_cell_length_b 22.061(5)
_cell_length_c 20.075(5)
_cell_measurement_reflns_used 6309
_cell_measurement_temperature 100(2)
_cell_measurement_theta_max 24.58
_cell_measurement_theta_min 2.28
_cell_volume 11928(5)
_computing_cell_refinement 'Bruker SMART'
_computing_data_collection 'Bruker SMART'
_computing_data_reduction 'Bruker SAINT'
_computing_molecular_graphics 'Bruker SHELXTL'
_computing_publication_material 'Bruker SHELXTL'
_computing_structure_refinement 'SHELXL-97 (Sheldrick, 2008)'
_computing_structure_solution 'Bruker SHELXTL'
_diffrn_ambient_temperature 100(2)
_diffrn_measured_fraction_theta_full 0.989
_diffrn_measured_fraction_theta_max 0.989
_diffrn_measurement_device_type 'CCD area detector'
_diffrn_measurement_method 'phi and omega scans'
_diffrn_radiation_monochromator graphite
_diffrn_radiation_type MoK\a
_diffrn_radiation_wavelength 0.71073
_diffrn_reflns_av_R_equivalents 0.1131
_diffrn_reflns_av_unetI/netI 0.0832
_diffrn_reflns_limit_h_max 32
_diffrn_reflns_limit_h_min -32
_diffrn_reflns_limit_k_max 26
_diffrn_reflns_limit_k_min -25
_diffrn_reflns_limit_l_max 24
_diffrn_reflns_limit_l_min -14
_diffrn_reflns_number 63899
_diffrn_reflns_theta_full 25.49
_diffrn_reflns_theta_max 25.49
_diffrn_reflns_theta_min 1.19
_exptl_absorpt_coefficient_mu 0.627
_exptl_absorpt_correction_T_max 1.0000
_exptl_absorpt_correction_T_min 0.6590
_exptl_absorpt_correction_type numerical
_exptl_absorpt_process_details SADABS
_exptl_crystal_colour orange
_exptl_crystal_density_diffrn 1.305
_exptl_crystal_density_method 'not measured'
_exptl_crystal_description plate
_exptl_crystal_F_000 4912
_exptl_crystal_size_max 0.21
_exptl_crystal_size_mid 0.08
_exptl_crystal_size_min 0.04
_platon_squeeze_details
;
Two molecules of disordered solvent (hexane) were removed from the lattice using Platon SQUEEZE.
;
_refine_diff_density_max 1.331
_refine_diff_density_min -1.435
_refine_diff_density_rms 0.154
_refine_ls_extinction_method none
_refine_ls_goodness_of_fit_ref 1.028
_refine_ls_hydrogen_treatment mixed
_refine_ls_matrix_type full
_refine_ls_number_parameters 759
_refine_ls_number_reflns 10990
_refine_ls_number_restraints 612
_refine_ls_restrained_S_all 0.999
_refine_ls_R_factor_all 0.0983
_refine_ls_R_factor_gt 0.0709
_refine_ls_shift/su_max 0.072
_refine_ls_shift/su_mean 0.006
_refine_ls_structure_factor_coef Fsqd
_refine_ls_weighting_details 'calc w=1/[\s^2^(Fo^2^)+(0.1125P)^2^+0.0000P] where P=(Fo^2^+2Fc^2^)/3'
_refine_ls_weighting_scheme calc
_refine_ls_wR_factor_gt 0.1781
_refine_ls_wR_factor_ref 0.1934
_reflns_number_gt 7817
_reflns_number_total 10990
_reflns_threshold_expression >2\s(I)
_cod_data_source_file om4007483_si_002.cif
_cod_data_source_block brad46
_cod_depositor_comments
;
The following automatic conversions were performed:

'_symmetry_cell_setting' value 'Monoclinic' changed to 'monoclinic'
according to /home/saulius/struct/CIF-dictionaries/cif_core.dic
dictionary named 'cif_core.dic' version 2.4.2 from 2011-04-26.

Automatic conversion script
Id: cif_fix_values 1891 2012-01-12 08:04:46Z andrius 
;
_cod_original_cell_volume 11927(5)
_cod_original_sg_symbol_H-M 'C 2/c'
_cod_database_code 4082081

loop_
_symmetry_equiv_pos_as_xyz
'x, y, z'
'-x, y, -z+1/2'
'x+1/2, y+1/2, z'
'-x+1/2, y+1/2, -z+1/2'
'-x, -y, -z'
'x, -y, z-1/2'
'-x+1/2, -y+1/2, -z'
'x+1/2, -y+1/2, z-1/2'

loop_
_atom_site_label
_atom_site_type_symbol
_atom_site_fract_x
_atom_site_fract_y
_atom_site_fract_z
_atom_site_U_iso_or_equiv
_atom_site_adp_type
_atom_site_occupancy
_atom_site_symmetry_multiplicity
_atom_site_calc_flag
_atom_site_refinement_flags
_atom_site_disorder_assembly
_atom_site_disorder_group
Rh1 Rh 0.797217(14) 0.971412(19) 0.207395(19) 0.02904(15) Uani 1 1 d . . .
Fe1 Fe 0.77371(3) 0.95717(3) 0.07817(4) 0.0330(2) Uani 1 1 d . A .
P1 P 0.86508(5) 1.02198(6) 0.26729(6) 0.0263(3) Uani 1 1 d . A .
S1 S 0.75110(5) 1.05433(6) 0.24322(6) 0.0243(3) Uani 1 1 d . A .
B1 B 0.6897(2) 0.9280(3) 0.2456(3) 0.0293(13) Uani 1 1 d . . .
O2 O 0.74917(13) 0.83058(17) 0.05226(16) 0.0315(8) Uani 1 1 d . A .
C71A C 0.8360(2) 0.9339(4) 0.1468(3) 0.064(2) Uani 0.51(4) 1 d P A 1
O1A O 0.8741(3) 0.9276(11) 0.1271(8) 0.034(5) Uani 0.51(4) 1 d P A 1
C71B C 0.8360(2) 0.9339(4) 0.1468(3) 0.064(2) Uani 0.49(4) 1 d P A 2
O1B O 0.8726(3) 0.8940(11) 0.1499(8) 0.030(5) Uani 0.49(4) 1 d P A 2
C48A C 0.7553(3) 1.0390(3) 0.0402(4) 0.0328(8) Uani 0.482(6) 1 d PGU A 1
H48A H 0.7299 1.0626 0.0531 0.039 Uiso 0.482(6) 1 calc PR A 1
C49A C 0.7497(3) 0.9926(4) -0.0094(4) 0.0329(8) Uani 0.482(6) 1 d PGU A 1
H49A H 0.72 0.9806 -0.0347 0.039 Uiso 0.482(6) 1 calc PR A 1
C50A C 0.7974(3) 0.9679(4) -0.0134(4) 0.0328(8) Uani 0.482(6) 1 d PGU A 1
H50A H 0.8044 0.9368 -0.0419 0.039 Uiso 0.482(6) 1 calc PR A 1
C51A C 0.8324(2) 0.9990(4) 0.0336(4) 0.0328(8) Uani 0.482(6) 1 d PGU A 1
H51A H 0.8664 0.9918 0.0414 0.039 Uiso 0.482(6) 1 calc PR A 1
C52A C 0.8064(3) 1.0429(3) 0.0668(3) 0.0328(8) Uani 0.482(6) 1 d PGU A 1
H52A H 0.8204 1.0695 0.1001 0.039 Uiso 0.482(6) 1 calc PR A 1
C48B C 0.7279(2) 1.0243(3) 0.0117(4) 0.0329(8) Uani 0.518(6) 1 d PGU A 2
H48B H 0.6957 1.0363 0.0158 0.04 Uiso 0.518(6) 1 calc PR A 2
C49B C 0.7415(3) 0.9745(3) -0.0266(4) 0.0329(8) Uani 0.518(6) 1 d PGU A 2
H49B H 0.7198 0.9481 -0.052 0.04 Uiso 0.518(6) 1 calc PR A 2
C50B C 0.7942(3) 0.9721(3) -0.0193(4) 0.0328(8) Uani 0.518(6) 1 d PGU A 2
H50B H 0.8129 0.9438 -0.039 0.039 Uiso 0.518(6) 1 calc PR A 2
C51B C 0.8131(2) 1.0205(4) 0.0235(4) 0.0328(8) Uani 0.518(6) 1 d PGU A 2
H51B H 0.8465 1.0294 0.0367 0.039 Uiso 0.518(6) 1 calc PR A 2
C52B C 0.7722(3) 1.0527(3) 0.0427(3) 0.0328(8) Uani 0.518(6) 1 d PGU A 2
H52B H 0.774 1.0865 0.0706 0.039 Uiso 0.518(6) 1 calc PR A 2
C61 C 0.7350(2) 0.9546(2) 0.1468(2) 0.0278(11) Uani 1 1 d . A .
C42 C 0.74510(19) 0.9064(2) 0.2792(2) 0.0290(11) Uani 1 1 d . A .
C47 C 0.7600(2) 0.9144(3) 0.3489(3) 0.0433(15) Uani 1 1 d . . .
H47 H 0.7411 0.9397 0.3724 0.052 Uiso 1 1 calc R A .
C46 C 0.8010(3) 0.8868(3) 0.3837(3) 0.077(3) Uani 1 1 d . A .
H46 H 0.8082 0.8919 0.43 0.092 Uiso 1 1 calc R . .
C45 C 0.8321(3) 0.8510(3) 0.3501(4) 0.081(3) Uani 1 1 d . . .
H45 H 0.8602 0.8329 0.3735 0.097 Uiso 1 1 calc R A .
C44 C 0.8203(2) 0.8431(3) 0.2821(3) 0.0513(17) Uani 1 1 d . A .
H44 H 0.841 0.8203 0.2589 0.062 Uiso 1 1 calc R . .
C43 C 0.7777(2) 0.8690(2) 0.2478(3) 0.0353(13) Uani 1 1 d . A .
H43 H 0.7701 0.8616 0.2018 0.042 Uiso 1 1 calc R . .
C5 C 0.67350(19) 0.9889(2) 0.2843(2) 0.0298(12) Uani 1 1 d . A .
C6 C 0.63338(19) 0.9865(3) 0.3211(2) 0.0341(13) Uani 1 1 d . . .
H6 H 0.6164 0.95 0.3223 0.041 Uiso 1 1 calc R A .
C7 C 0.61748(19) 1.0359(3) 0.3562(2) 0.0346(13) Uani 1 1 d . A .
C20 C 0.5708(2) 1.0295(3) 0.3912(3) 0.0472(16) Uani 1 1 d . . .
C21 C 0.5764(3) 0.9743(4) 0.4371(4) 0.089(3) Uani 1 1 d . A .
H21A H 0.6045 0.9798 0.4713 0.134 Uiso 1 1 calc R . .
H21B H 0.5813 0.9388 0.4111 0.134 Uiso 1 1 calc R . .
H21C H 0.5469 0.9694 0.4578 0.134 Uiso 1 1 calc R . .
C22 C 0.5264(2) 1.0218(4) 0.3368(3) 0.069(2) Uani 1 1 d . A .
H22A H 0.5315 0.9871 0.3098 0.104 Uiso 1 1 calc R . .
H22B H 0.5228 1.0573 0.309 0.104 Uiso 1 1 calc R . .
H22C H 0.497 1.016 0.3573 0.104 Uiso 1 1 calc R . .
C23 C 0.5622(3) 1.0832(4) 0.4353(4) 0.082(3) Uani 1 1 d . A .
H23A H 0.5903 1.088 0.4697 0.122 Uiso 1 1 calc R . .
H23B H 0.5329 1.0764 0.4558 0.122 Uiso 1 1 calc R . .
H23C H 0.5581 1.1193 0.4083 0.122 Uiso 1 1 calc R . .
C8 C 0.64370(19) 1.0892(3) 0.3567(2) 0.0387(14) Uani 1 1 d . . .
H8 H 0.6338 1.122 0.3806 0.046 Uiso 1 1 calc R A .
C13 C 0.68486(18) 1.0959(2) 0.3225(2) 0.0297(12) Uani 1 1 d . A .
C9 C 0.7137(2) 1.1557(2) 0.3232(3) 0.0349(13) Uani 1 1 d . . .
C10 C 0.76974(19) 1.1431(2) 0.3389(2) 0.0256(11) Uani 1 1 d . A .
C1 C 0.80208(19) 1.1765(2) 0.3853(2) 0.0270(11) Uani 1 1 d . . .
H1 H 0.7889 1.2065 0.4102 0.032 Uiso 1 1 calc R A .
C11 C 0.79019(18) 1.0963(2) 0.3043(2) 0.0229(10) Uani 1 1 d . . .
C12 C 0.69890(17) 1.0450(2) 0.2870(2) 0.0251(11) Uani 1 1 d . . .
C16 C 0.88641(19) 1.2060(2) 0.4466(2) 0.0280(11) Uani 1 1 d . . .
C17 C 0.94152(19) 1.1967(2) 0.4422(3) 0.0335(12) Uani 1 1 d . A .
H17A H 0.961 1.222 0.4748 0.05 Uiso 1 1 calc R . .
H17B H 0.9481 1.2072 0.3979 0.05 Uiso 1 1 calc R . .
H17C H 0.9501 1.155 0.4513 0.05 Uiso 1 1 calc R . .
C19 C 0.8763(3) 1.1892(3) 0.5175(3) 0.058(2) Uani 1 1 d . A .
H19A H 0.8968 1.2135 0.55 0.087 Uiso 1 1 calc R . .
H19B H 0.8838 1.1471 0.5258 0.087 Uiso 1 1 calc R . .
H19C H 0.842 1.1964 0.5211 0.087 Uiso 1 1 calc R . .
C18 C 0.8753(2) 1.2737(3) 0.4343(3) 0.0454(15) Uani 1 1 d . A .
H18A H 0.8964 1.2973 0.4667 0.068 Uiso 1 1 calc R . .
H18B H 0.8412 1.2816 0.4386 0.068 Uiso 1 1 calc R . .
H18C H 0.8813 1.2844 0.3898 0.068 Uiso 1 1 calc R . .
C15 C 0.7026(2) 1.1866(3) 0.2529(3) 0.0471(15) Uani 1 1 d . A .
H15A H 0.6676 1.1946 0.2427 0.071 Uiso 1 1 calc R . .
H15B H 0.7126 1.1602 0.2192 0.071 Uiso 1 1 calc R . .
H15C H 0.7206 1.224 0.2534 0.071 Uiso 1 1 calc R . .
C14 C 0.6972(2) 1.2022(3) 0.3738(3) 0.0482(17) Uani 1 1 d . A .
H14A H 0.6622 1.2094 0.3631 0.072 Uiso 1 1 calc R . .
H14B H 0.7149 1.2396 0.3709 0.072 Uiso 1 1 calc R . .
H14C H 0.7044 1.1863 0.4186 0.072 Uiso 1 1 calc R . .
C62 C 0.64741(19) 0.9453(3) 0.1142(2) 0.0362(13) Uani 1 1 d . . .
H62A H 0.6296 0.9074 0.1158 0.043 Uiso 1 1 calc R A .
H62B H 0.6574 0.949 0.0699 0.043 Uiso 1 1 calc R . .
C63 C 0.6131(2) 0.9980(3) 0.1257(3) 0.0476(16) Uani 1 1 d . A .
H63A H 0.5823 0.9932 0.0954 0.057 Uiso 1 1 calc R . .
H63B H 0.6052 0.9951 0.1713 0.057 Uiso 1 1 calc R . .
C64 C 0.6328(2) 1.0608(3) 0.1161(3) 0.0530(18) Uani 1 1 d . . .
H64A H 0.6358 1.0667 0.0689 0.064 Uiso 1 1 calc R A .
H64B H 0.6657 1.0646 0.1416 0.064 Uiso 1 1 calc R . .
C65 C 0.5994(3) 1.1101(4) 0.1384(4) 0.081(3) Uani 1 1 d . A .
H65A H 0.6133 1.1491 0.1312 0.122 Uiso 1 1 calc R . .
H65B H 0.597 1.105 0.1853 0.122 Uiso 1 1 calc R . .
H65C H 0.567 1.107 0.1126 0.122 Uiso 1 1 calc R . .
C81 C 0.76036(17) 0.8803(3) 0.0646(2) 0.0264(11) Uani 1 1 d . . .
C4 C 0.84105(18) 1.0838(2) 0.3146(2) 0.0224(10) Uani 1 1 d . A .
C3 C 0.87209(18) 1.1200(2) 0.3594(2) 0.0244(11) Uani 1 1 d . . .
H3 H 0.9061 1.113 0.3652 0.029 Uiso 1 1 calc R A .
C2 C 0.85321(17) 1.1669(2) 0.3960(2) 0.0215(10) Uani 1 1 d . A .
C30A C 0.9001(2) 1.0732(3) 0.2134(3) 0.0316(8) Uani 0.507(4) 1 d PGU A 1
C31A C 0.87327(17) 1.0992(3) 0.1564(3) 0.0319(8) Uani 0.507(4) 1 d PGU A 1
H31A H 0.8394 1.0915 0.1458 0.038 Uiso 0.507(4) 1 calc PR A 1
C32A C 0.8970(2) 1.1366(3) 0.1152(3) 0.0322(8) Uani 0.507(4) 1 d PGU A 1
H32A H 0.879 1.1539 0.0771 0.039 Uiso 0.507(4) 1 calc PR A 1
C33A C 0.9475(2) 1.1480(3) 0.1310(3) 0.0323(8) Uani 0.507(4) 1 d PGU A 1
H33A H 0.9634 1.1731 0.1035 0.039 Uiso 0.507(4) 1 calc PR A 1
C34A C 0.97436(17) 1.1221(3) 0.1880(3) 0.0323(8) Uani 0.507(4) 1 d PGU A 1
H34A H 1.0082 1.1298 0.1986 0.039 Uiso 0.507(4) 1 calc PR A 1
C35A C 0.9506(2) 1.0847(3) 0.2292(3) 0.0319(7) Uani 0.507(4) 1 d PGU A 1
H35A H 0.9686 1.0673 0.2673 0.038 Uiso 0.507(4) 1 calc PR A 1
C30B C 0.9039(2) 1.0556(3) 0.2129(3) 0.0316(7) Uani 0.493(4) 1 d PGU A 2
C31B C 0.9000(2) 1.1177(3) 0.2018(3) 0.0319(7) Uani 0.493(4) 1 d PGU A 2
H31B H 0.8814 1.1414 0.2273 0.038 Uiso 0.493(4) 1 calc PR A 2
C32B C 0.9239(3) 1.1444(2) 0.1524(3) 0.0323(7) Uani 0.493(4) 1 d PGU A 2
H32B H 0.9212 1.186 0.145 0.039 Uiso 0.493(4) 1 calc PR A 2
C33B C 0.9516(2) 1.1091(3) 0.1143(3) 0.0322(7) Uani 0.493(4) 1 d PGU A 2
H33B H 0.9676 1.1269 0.0813 0.039 Uiso 0.493(4) 1 calc PR A 2
C34B C 0.9555(2) 1.0469(3) 0.1254(3) 0.0317(8) Uani 0.493(4) 1 d PGU A 2
H34B H 0.9741 1.0233 0.0999 0.038 Uiso 0.493(4) 1 calc PR A 2
C35B C 0.9317(3) 1.0202(2) 0.1748(3) 0.0315(8) Uani 0.493(4) 1 d PGU A 2
H35B H 0.9343 0.9787 0.1822 0.038 Uiso 0.493(4) 1 calc PR A 2
C24A C 0.9084(2) 0.9838(3) 0.3222(3) 0.0302(7) Uani 0.521(4) 1 d PGU A 1
C25A C 0.9402(2) 0.9459(3) 0.2930(2) 0.0304(7) Uani 0.521(4) 1 d PGU A 1
H25A H 0.9395 0.9458 0.2466 0.037 Uiso 0.521(4) 1 calc PR A 1
C26A C 0.9730(2) 0.9083(3) 0.3332(3) 0.0308(7) Uani 0.521(4) 1 d PGU A 1
H26A H 0.9943 0.883 0.3137 0.037 Uiso 0.521(4) 1 calc PR A 1
C27A C 0.9740(2) 0.9086(3) 0.4027(3) 0.0310(7) Uani 0.521(4) 1 d PGU A 1
H27A H 0.996 0.8834 0.4296 0.037 Uiso 0.521(4) 1 calc PR A 1
C28A C 0.9422(2) 0.9464(3) 0.4319(2) 0.0307(7) Uani 0.521(4) 1 d PGU A 1
H28A H 0.9429 0.9466 0.4783 0.037 Uiso 0.521(4) 1 calc PR A 1
C29A C 0.9094(2) 0.9840(3) 0.3917(3) 0.0303(7) Uani 0.521(4) 1 d PGU A 1
H29A H 0.8881 1.0093 0.4112 0.036 Uiso 0.521(4) 1 calc PR A 1
C24B C 0.9145(2) 0.9867(3) 0.3364(3) 0.0302(7) Uani 0.479(4) 1 d PGU A 2
C25B C 0.9648(2) 0.9830(3) 0.3314(3) 0.0305(7) Uani 0.479(4) 1 d PGU A 2
H25B H 0.9766 0.9964 0.2927 0.037 Uiso 0.479(4) 1 calc PR A 2
C26B C 0.99765(17) 0.9592(3) 0.3844(3) 0.0309(7) Uani 0.479(4) 1 d PGU A 2
H26B H 1.0313 0.9567 0.381 0.037 Uiso 0.479(4) 1 calc PR A 2
C27B C 0.9801(2) 0.9391(3) 0.4423(3) 0.0309(7) Uani 0.479(4) 1 d PGU A 2
H27B H 1.0021 0.9232 0.4777 0.037 Uiso 0.479(4) 1 calc PR A 2
C28B C 0.9298(2) 0.9428(3) 0.4472(3) 0.0306(7) Uani 0.479(4) 1 d PGU A 2
H28B H 0.918 0.9294 0.486 0.037 Uiso 0.479(4) 1 calc PR A 2
C29B C 0.89695(17) 0.9666(4) 0.3943(4) 0.0304(7) Uani 0.479(4) 1 d PGU A 2
H29B H 0.8633 0.9691 0.3977 0.036 Uiso 0.479(4) 1 calc PR A 2
C36A C 0.6471(5) 0.8756(6) 0.2428(12) 0.0465(14) Uani 0.487(11) 1 d PDU A 1
C37A C 0.6606(5) 0.8154(6) 0.2600(8) 0.0468(14) Uani 0.487(11) 1 d PDU A 1
H37A H 0.6938 0.8077 0.2758 0.056 Uiso 0.487(11) 1 calc PR A 1
C38A C 0.6271(6) 0.7659(6) 0.2548(7) 0.0470(14) Uani 0.487(11) 1 d PDU A 1
H38A H 0.6384 0.7265 0.2638 0.056 Uiso 0.487(11) 1 calc PR A 1
C39A C 0.5776(6) 0.7776(7) 0.2361(7) 0.0470(14) Uani 0.487(11) 1 d PDU A 1
H39A H 0.5547 0.7463 0.2349 0.056 Uiso 0.487(11) 1 calc PR A 1
C40A C 0.5615(5) 0.8360(7) 0.2189(7) 0.0467(14) Uani 0.487(11) 1 d PDU A 1
H40A H 0.5279 0.8433 0.2053 0.056 Uiso 0.487(11) 1 calc PR A 1
C41A C 0.5957(5) 0.8845(6) 0.2219(9) 0.0465(14) Uani 0.487(11) 1 d PDU A 1
H41A H 0.5842 0.9232 0.2099 0.056 Uiso 0.487(11) 1 calc PR A 1
C36B C 0.6555(5) 0.8664(6) 0.2477(12) 0.0465(14) Uani 0.513(11) 1 d PDU A 2
C37B C 0.6772(5) 0.8091(6) 0.2631(8) 0.0468(14) Uani 0.513(11) 1 d PDU A 2
H37B H 0.7116 0.8067 0.2717 0.056 Uiso 0.513(11) 1 calc PR A 2
C38B C 0.6497(5) 0.7550(6) 0.2660(7) 0.0470(14) Uani 0.513(11) 1 d PDU A 2
H38B H 0.6659 0.7187 0.2782 0.056 Uiso 0.513(11) 1 calc PR A 2
C39B C 0.5988(5) 0.7565(6) 0.2507(7) 0.0470(14) Uani 0.513(11) 1 d PDU A 2
H39B H 0.5804 0.721 0.2515 0.056 Uiso 0.513(11) 1 calc PR A 2
C40B C 0.5751(5) 0.8115(7) 0.2340(7) 0.0468(14) Uani 0.513(11) 1 d PDU A 2
H40B H 0.5407 0.8128 0.2238 0.056 Uiso 0.513(11) 1 calc PR A 2
C41B C 0.6032(5) 0.8652(6) 0.2325(8) 0.0465(14) Uani 0.513(11) 1 d PDU A 2
H41B H 0.5865 0.9014 0.221 0.056 Uiso 0.513(11) 1 calc PR A 2
N1 N 0.69222(15) 0.9445(2) 0.16585(19) 0.0286(10) Uani 1 1 d . A .

loop_
_atom_site_aniso_label
_atom_site_aniso_U_11
_atom_site_aniso_U_22
_atom_site_aniso_U_33
_atom_site_aniso_U_23
_atom_site_aniso_U_13
_atom_site_aniso_U_12
Rh1 0.0126(2) 0.0444(3) 0.0330(2) -0.01765(18) 0.01313(16) -0.00705(17)
Fe1 0.0336(5) 0.0385(5) 0.0325(4) -0.0107(3) 0.0237(3) -0.0087(3)
P1 0.0154(7) 0.0379(8) 0.0285(6) -0.0109(5) 0.0136(5) -0.0064(5)
S1 0.0161(6) 0.0351(7) 0.0228(6) -0.0058(5) 0.0068(5) -0.0017(5)
B1 0.016(3) 0.049(4) 0.026(3) -0.011(3) 0.012(2) -0.012(3)
O2 0.029(2) 0.033(2) 0.0333(19) -0.0057(16) 0.0087(16) -0.0064(17)
C71A 0.025(4) 0.118(6) 0.048(4) -0.059(4) 0.002(3) -0.007(4)
O1A 0.014(4) 0.057(11) 0.031(6) -0.010(7) 0.008(3) 0.007(4)
C71B 0.025(4) 0.118(6) 0.048(4) -0.059(4) 0.002(3) -0.007(4)
O1B 0.010(4) 0.050(11) 0.030(6) -0.011(7) 0.007(3) 0.005(4)
C48A 0.032(2) 0.041(2) 0.0270(17) 0.0011(14) 0.0112(15) -0.0001(16)
C49A 0.032(2) 0.041(2) 0.0270(17) 0.0011(13) 0.0113(15) -0.0002(15)
C50A 0.032(2) 0.042(2) 0.0269(17) 0.0010(13) 0.0114(15) -0.0001(15)
C51A 0.032(2) 0.041(2) 0.0269(17) 0.0012(14) 0.0114(15) -0.0003(15)
C52A 0.032(2) 0.041(2) 0.0270(17) 0.0011(14) 0.0112(15) -0.0002(15)
C48B 0.032(2) 0.041(2) 0.0271(17) 0.0010(13) 0.0112(15) -0.0002(15)
C49B 0.032(2) 0.042(2) 0.0270(17) 0.0010(13) 0.0112(15) -0.0002(15)
C50B 0.032(2) 0.042(2) 0.0269(16) 0.0010(13) 0.0115(15) -0.0002(15)
C51B 0.032(2) 0.041(2) 0.0270(16) 0.0011(13) 0.0114(15) -0.0002(15)
C52B 0.032(2) 0.041(2) 0.0270(17) 0.0010(14) 0.0112(15) -0.0001(15)
C61 0.032(3) 0.032(3) 0.020(2) -0.007(2) 0.008(2) -0.004(2)
C42 0.029(3) 0.032(3) 0.027(2) -0.008(2) 0.009(2) -0.009(2)
C47 0.059(4) 0.041(3) 0.029(3) -0.004(2) 0.003(3) 0.009(3)
C46 0.133(8) 0.051(4) 0.034(3) -0.012(3) -0.028(4) 0.036(5)
C45 0.105(7) 0.055(5) 0.066(5) -0.024(4) -0.044(5) 0.040(5)
C44 0.045(4) 0.043(4) 0.061(4) -0.018(3) -0.008(3) 0.012(3)
C43 0.032(3) 0.036(3) 0.037(3) -0.010(2) 0.002(2) 0.002(2)
C5 0.019(3) 0.049(3) 0.022(2) -0.008(2) 0.004(2) -0.004(2)
C6 0.015(3) 0.060(4) 0.028(3) -0.009(2) 0.008(2) -0.004(2)
C7 0.013(3) 0.066(4) 0.026(3) -0.011(2) 0.008(2) -0.002(3)
C20 0.023(3) 0.089(5) 0.032(3) -0.007(3) 0.014(2) 0.004(3)
C21 0.063(6) 0.153(9) 0.062(5) 0.027(5) 0.045(4) 0.033(5)
C22 0.015(3) 0.136(7) 0.059(4) -0.022(4) 0.014(3) 0.000(4)
C23 0.038(4) 0.142(8) 0.075(5) -0.037(5) 0.039(4) 0.001(5)
C8 0.019(3) 0.066(4) 0.031(3) -0.016(3) 0.005(2) 0.017(3)
C13 0.016(3) 0.043(3) 0.028(2) -0.011(2) -0.004(2) 0.006(2)
C9 0.028(3) 0.039(3) 0.036(3) -0.012(2) -0.001(2) 0.011(2)
C10 0.028(3) 0.028(3) 0.020(2) 0.0041(19) 0.002(2) 0.004(2)
C1 0.024(3) 0.023(3) 0.034(3) -0.005(2) 0.006(2) 0.004(2)
C11 0.021(3) 0.032(3) 0.018(2) 0.0043(19) 0.0089(19) 0.000(2)
C12 0.014(3) 0.040(3) 0.022(2) -0.008(2) 0.0044(19) 0.002(2)
C16 0.024(3) 0.037(3) 0.025(2) -0.004(2) 0.012(2) -0.001(2)
C17 0.022(3) 0.039(3) 0.038(3) -0.011(2) 0.002(2) 0.003(2)
C19 0.058(5) 0.092(5) 0.026(3) -0.013(3) 0.011(3) -0.038(4)
C18 0.026(3) 0.043(4) 0.068(4) -0.012(3) 0.011(3) -0.002(3)
C15 0.040(4) 0.041(3) 0.055(4) 0.002(3) -0.010(3) 0.011(3)
C14 0.025(3) 0.058(4) 0.058(4) -0.029(3) -0.005(3) 0.020(3)
C62 0.018(3) 0.061(4) 0.029(3) -0.018(2) 0.002(2) 0.002(3)
C63 0.019(3) 0.081(5) 0.041(3) -0.023(3) -0.002(2) 0.009(3)
C64 0.031(4) 0.080(5) 0.045(3) -0.018(3) -0.006(3) 0.024(3)
C65 0.045(5) 0.088(6) 0.106(6) -0.044(5) -0.006(4) 0.029(4)
C81 0.014(3) 0.050(4) 0.018(2) -0.001(2) 0.0111(18) 0.005(2)
C4 0.022(3) 0.030(3) 0.017(2) -0.0007(18) 0.0090(19) -0.002(2)
C3 0.018(3) 0.032(3) 0.026(2) -0.001(2) 0.0131(19) -0.005(2)
C2 0.019(3) 0.027(3) 0.020(2) -0.0007(18) 0.0081(19) -0.003(2)
C30A 0.0214(16) 0.0417(19) 0.0349(16) 0.0004(15) 0.0150(12) -0.0050(15)
C31A 0.0217(16) 0.0418(18) 0.0352(16) 0.0005(15) 0.0149(12) -0.0050(15)
C32A 0.0221(16) 0.0420(18) 0.0357(16) 0.0008(15) 0.0148(12) -0.0053(15)
C33A 0.0221(16) 0.0420(18) 0.0359(16) 0.0006(15) 0.0151(13) -0.0052(16)
C34A 0.0220(16) 0.0421(18) 0.0360(16) 0.0008(15) 0.0148(13) -0.0052(15)
C35A 0.0217(16) 0.0419(18) 0.0354(16) 0.0006(14) 0.0149(12) -0.0050(15)
C30B 0.0214(16) 0.0416(18) 0.0349(15) 0.0004(14) 0.0150(12) -0.0051(15)
C31B 0.0218(16) 0.0418(18) 0.0353(16) 0.0005(14) 0.0151(12) -0.0051(15)
C32B 0.0221(16) 0.0420(18) 0.0359(16) 0.0006(14) 0.0149(12) -0.0053(15)
C33B 0.0220(16) 0.0421(18) 0.0357(16) 0.0005(14) 0.0150(12) -0.0053(15)
C34B 0.0215(17) 0.0419(19) 0.0350(17) 0.0002(16) 0.0150(14) -0.0052(16)
C35B 0.0213(17) 0.0415(19) 0.0348(17) 0.0002(16) 0.0150(14) -0.0050(16)
C24A 0.0159(15) 0.0412(17) 0.0354(16) 0.0017(13) 0.0104(12) 0.0023(13)
C25A 0.0162(15) 0.0414(17) 0.0356(16) 0.0017(13) 0.0101(13) 0.0025(13)
C26A 0.0166(15) 0.0417(17) 0.0359(16) 0.0017(13) 0.0098(13) 0.0027(13)
C27A 0.0168(15) 0.0419(17) 0.0361(16) 0.0018(13) 0.0097(13) 0.0027(13)
C28A 0.0165(15) 0.0417(17) 0.0356(16) 0.0018(13) 0.0100(12) 0.0024(13)
C29A 0.0161(15) 0.0414(17) 0.0354(16) 0.0017(13) 0.0103(12) 0.0023(13)
C24B 0.0160(15) 0.0412(17) 0.0354(16) 0.0016(13) 0.0103(12) 0.0023(13)
C25B 0.0162(15) 0.0415(17) 0.0356(16) 0.0016(13) 0.0100(12) 0.0024(13)
C26B 0.0166(16) 0.0420(17) 0.0360(16) 0.0018(13) 0.0098(13) 0.0026(13)
C27B 0.0166(16) 0.0419(17) 0.0358(16) 0.0019(13) 0.0099(13) 0.0025(13)
C28B 0.0164(16) 0.0417(17) 0.0356(16) 0.0018(13) 0.0101(13) 0.0024(13)
C29B 0.0161(15) 0.0415(17) 0.0354(16) 0.0016(13) 0.0102(12) 0.0024(13)
C36A 0.033(3) 0.062(3) 0.050(2) -0.018(2) 0.025(2) -0.022(3)
C37A 0.033(3) 0.063(3) 0.050(2) -0.018(2) 0.024(2) -0.022(3)
C38A 0.033(3) 0.063(3) 0.051(2) -0.018(2) 0.024(2) -0.022(3)
C39A 0.033(3) 0.063(3) 0.051(2) -0.018(2) 0.024(2) -0.022(3)
C40A 0.033(3) 0.062(3) 0.050(2) -0.018(2) 0.024(2) -0.022(3)
C41A 0.033(3) 0.062(3) 0.050(2) -0.018(2) 0.025(2) -0.022(3)
C36B 0.033(3) 0.062(3) 0.050(2) -0.018(2) 0.025(2) -0.022(3)
C37B 0.033(3) 0.062(3) 0.050(2) -0.018(2) 0.025(2) -0.022(3)
C38B 0.033(3) 0.063(3) 0.051(2) -0.018(2) 0.024(2) -0.022(3)
C39B 0.033(3) 0.063(3) 0.051(2) -0.018(2) 0.024(2) -0.022(3)
C40B 0.033(3) 0.062(3) 0.050(2) -0.018(2) 0.024(2) -0.022(3)
C41B 0.033(3) 0.062(3) 0.050(2) -0.018(2) 0.025(2) -0.022(3)
N1 0.016(2) 0.044(3) 0.029(2) -0.0137(18) 0.0128(17) -0.0021(19)

loop_
_atom_type_symbol
_atom_type_description
_atom_type_scat_dispersion_real
_atom_type_scat_dispersion_imag
_atom_type_scat_source
C C 0.0033 0.0016 'International Tables Vol C Tables 4.2.6.8 and 6.1.1.4'
H H 0 0 'International Tables Vol C Tables 4.2.6.8 and 6.1.1.4'
N N 0.0061 0.0033 'International Tables Vol C Tables 4.2.6.8 and 6.1.1.4'
O O 0.0106 0.006 'International Tables Vol C Tables 4.2.6.8 and 6.1.1.4'
B B 0.0013 0.0007 'International Tables Vol C Tables 4.2.6.8 and 6.1.1.4'
P P 0.1023 0.0942 'International Tables Vol C Tables 4.2.6.8 and 6.1.1.4'
S S 0.1246 0.1234 'International Tables Vol C Tables 4.2.6.8 and 6.1.1.4'
Fe Fe 0.3463 0.8444 'International Tables Vol C Tables 4.2.6.8 and 6.1.1.4'
Rh Rh -1.1178 0.9187 'International Tables Vol C Tables 4.2.6.8 and 6.1.1.4'

loop_
_geom_angle_atom_site_label_1
_geom_angle_atom_site_label_2
_geom_angle_atom_site_label_3
_geom_angle
C71A Rh1 C61 91.6(2)
C71A Rh1 P1 93.88(18)
C61 Rh1 P1 162.14(15)
C71A Rh1 S1 152.4(3)
C61 Rh1 S1 83.59(15)
P1 Rh1 S1 83.68(5)
C71A Rh1 C43 88.6(3)
C61 Rh1 C43 79.96(19)
P1 Rh1 C43 117.12(13)
S1 Rh1 C43 116.97(13)
C71A Rh1 C42 120.6(3)
C61 Rh1 C42 75.51(18)
P1 Rh1 C42 115.59(11)
S1 Rh1 C42 84.51(12)
C43 Rh1 C42 32.48(16)
C71A Rh1 Fe1 52.5(2)
C61 Rh1 Fe1 45.18(14)
P1 Rh1 Fe1 129.41(4)
S1 Rh1 Fe1 109.13(4)
C43 Rh1 Fe1 100.48(12)
C42 Rh1 Fe1 114.28(11)
C81 Fe1 C61 87.6(2)
C81 Fe1 C49A 102.3(3)
C61 Fe1 C49A 122.0(3)
C81 Fe1 C48A 141.5(3)
C61 Fe1 C48A 100.0(2)
C49A Fe1 C48A 42.18(16)
C81 Fe1 C50A 93.3(3)
C61 Fe1 C50A 163.3(3)
C49A Fe1 C50A 41.55(18)
C48A Fe1 C50A 69.3(2)
C81 Fe1 C71A 89.7(3)
C61 Fe1 C71A 89.7(2)
C49A Fe1 C71A 146.0(3)
C48A Fe1 C71A 127.6(3)
C50A Fe1 C71A 107.0(3)
C81 Fe1 C52A 158.7(2)
C61 Fe1 C52A 113.6(2)
C49A Fe1 C52A 68.69(18)
C48A Fe1 C52A 40.28(13)
C50A Fe1 C52A 66.99(18)
C71A Fe1 C52A 88.7(3)
C81 Fe1 C50B 94.8(2)
C61 Fe1 C50B 159.6(3)
C49A Fe1 C50B 37.8(3)
C48A Fe1 C50B 66.1(3)
C50A Fe1 C50B 3.8(4)
C71A Fe1 C50B 110.5(3)
C52A Fe1 C50B 66.1(3)
C81 Fe1 C51A 120.2(3)
C61 Fe1 C51A 149.3(3)
C49A Fe1 C51A 68.1(2)
C48A Fe1 C51A 67.29(17)
C50A Fe1 C51A 39.51(15)
C71A Fe1 C51A 78.4(3)
C52A Fe1 C51A 38.92(12)
C50B Fe1 C51A 41.0(4)
C81 Fe1 C51B 131.1(2)
C61 Fe1 C51B 141.0(2)
C49A Fe1 C51B 53.7(3)
C48A Fe1 C51B 48.3(2)
C50A Fe1 C51B 39.1(3)
C71A Fe1 C51B 94.6(3)
C52A Fe1 C51B 28.1(3)
C50B Fe1 C51B 38.69(14)
C51A Fe1 C51B 19.2(2)
C81 Fe1 C49B 88.5(2)
C61 Fe1 C49B 121.8(3)
C49A Fe1 C49B 13.8(3)
C48A Fe1 C49B 55.4(3)
C50A Fe1 C49B 41.6(4)
C71A Fe1 C49B 148.3(3)
C52A Fe1 C49B 81.8(3)
C50B Fe1 C49B 38.28(14)
C51A Fe1 C49B 75.3(3)
C51B Fe1 C49B 63.81(17)
C24A P1 C30B 100.7(3)
C24A P1 C4 107.2(3)
C30B P1 C4 107.0(3)
C24A P1 C30A 107.6(3)
C4 P1 C30A 95.5(3)
C30B P1 C24B 101.1(3)
C4 P1 C24B 100.9(3)
C30A P1 C24B 106.9(3)
C24A P1 Rh1 121.1(2)
C30B P1 Rh1 112.1(2)
C4 P1 Rh1 107.90(16)
C30A P1 Rh1 114.3(2)
C24B P1 Rh1 126.1(2)
C11 S1 C12 99.3(2)
C11 S1 Rh1 108.71(17)
C12 S1 Rh1 123.30(18)
C36A B1 C42 114.7(7)
C36A B1 C5 111.0(8)
C42 B1 C5 109.7(4)
C42 B1 C36B 103.9(7)
C5 B1 C36B 118.1(8)
C36A B1 N1 104.5(9)
C42 B1 N1 107.6(4)
C5 B1 N1 109.1(4)
C36B B1 N1 107.9(9)
O1A C71A Rh1 149.7(7)
O1A C71A Fe1 118.8(10)
Rh1 C71A Fe1 81.0(3)
C49A C48A C52A 108
C49A C48A Fe1 67.2(3)
C52A C48A Fe1 74.4(3)
C49A C48A H48A 126
C52A C48A H48A 126
Fe1 C48A H48A 123.9
C50A C49A C48A 108
C50A C49A Fe1 72.9(3)
C48A C49A Fe1 70.6(3)
C50A C49A H49A 126
C48A C49A H49A 126
Fe1 C49A H49A 122.2
C51A C50A C49A 108
C51A C50A Fe1 74.0(3)
C49A C50A Fe1 65.6(3)
C51A C50A H50A 126
C49A C50A H50A 126
Fe1 C50A H50A 125.9
C50A C51A C52A 108
C50A C51A Fe1 66.5(3)
C52A C51A Fe1 69.4(3)
C50A C51A H51A 126
C52A C51A H51A 126
Fe1 C51A H51A 129.7
C51A C52A C48A 108
C51A C52A Fe1 71.7(3)
C48A C52A Fe1 65.3(3)
C51A C52A H52A 126
C48A C52A H52A 126
Fe1 C52A H52A 128.5
C49B C48B C52B 108
C49B C48B Fe1 69.3(3)
C52B C48B Fe1 70.5(3)
C49B C48B H48B 126
C52B C48B H48B 126
Fe1 C48B H48B 125.8
C50B C49B C48B 108
C50B C49B Fe1 68.6(3)
C48B C49B Fe1 73.5(3)
C50B C49B H49B 126
C48B C49B H49B 126
Fe1 C49B H49B 123.6
C51B C50B C49B 108
C51B C50B Fe1 71.4(3)
C49B C50B Fe1 73.2(3)
C51B C50B H50B 126
C49B C50B H50B 126
Fe1 C50B H50B 121.2
C50B C51B C52B 108
C50B C51B Fe1 69.9(3)
C52B C51B Fe1 73.8(3)
C50B C51B H51B 126
C52B C51B H51B 126
Fe1 C51B H51B 121.9
C51B C52B C48B 108
C51B C52B Fe1 68.4(3)
C48B C52B Fe1 72.4(3)
C51B C52B H52B 126
C48B C52B H52B 126
Fe1 C52B H52B 124.8
N1 C61 Fe1 148.8(4)
N1 C61 Rh1 125.4(3)
Fe1 C61 Rh1 85.6(2)
C47 C42 C43 113.8(5)
C47 C42 B1 119.4(5)
C43 C42 B1 125.7(4)
C47 C42 Rh1 112.2(4)
C43 C42 Rh1 69.5(3)
B1 C42 Rh1 98.9(3)
C46 C47 C42 123.1(6)
C46 C47 H47 118.5
C42 C47 H47 118.5
C47 C46 C45 120.6(6)
C47 C46 H46 119.7
C45 C46 H46 119.7
C44 C45 C46 118.8(6)
C44 C45 H45 120.6
C46 C45 H45 120.6
C45 C44 C43 120.4(6)
C45 C44 H44 119.8
C43 C44 H44 119.8
C44 C43 C42 123.2(5)
C44 C43 Rh1 109.6(4)
C42 C43 Rh1 78.1(3)
C44 C43 H43 118.4
C42 C43 H43 118.4
Rh1 C43 H43 82.2
C6 C5 C12 115.2(5)
C6 C5 B1 119.9(5)
C12 C5 B1 124.8(4)
C7 C6 C5 123.8(5)
C7 C6 H6 118.1
C5 C6 H6 118.1
C8 C7 C6 118.2(5)
C8 C7 C20 122.3(5)
C6 C7 C20 119.5(5)
C23 C20 C22 109.6(6)
C23 C20 C21 106.4(6)
C22 C20 C21 110.3(7)
C23 C20 C7 113.5(5)
C22 C20 C7 107.7(4)
C21 C20 C7 109.2(5)
C20 C21 H21A 109.5
C20 C21 H21B 109.5
H21A C21 H21B 109.5
C20 C21 H21C 109.5
H21A C21 H21C 109.5
H21B C21 H21C 109.5
C20 C22 H22A 109.5
C20 C22 H22B 109.5
H22A C22 H22B 109.5
C20 C22 H22C 109.5
H22A C22 H22C 109.5
H22B C22 H22C 109.5
C20 C23 H23A 109.5
C20 C23 H23B 109.5
H23A C23 H23B 109.5
C20 C23 H23C 109.5
H23A C23 H23C 109.5
H23B C23 H23C 109.5
C7 C8 C13 122.4(5)
C7 C8 H8 118.8
C13 C8 H8 118.8
C8 C13 C12 117.1(5)
C8 C13 C9 122.0(5)
C12 C13 C9 120.9(4)
C13 C9 C10 109.7(4)
C13 C9 C14 112.2(5)
C10 C9 C14 110.8(4)
C13 C9 C15 109.5(4)
C10 C9 C15 109.0(5)
C14 C9 C15 105.5(5)
C1 C10 C11 117.5(5)
C1 C10 C9 123.6(4)
C11 C10 C9 118.9(4)
C10 C1 C2 122.8(4)
C10 C1 H1 118.6
C2 C1 H1 118.6
C4 C11 C10 121.8(4)
C4 C11 S1 119.0(3)
C10 C11 S1 119.2(4)
C13 C12 C5 123.3(4)
C13 C12 S1 116.6(4)
C5 C12 S1 120.1(4)
C2 C16 C17 112.3(4)
C2 C16 C19 108.3(4)
C17 C16 C19 109.1(5)
C2 C16 C18 110.9(4)
C17 C16 C18 107.1(4)
C19 C16 C18 109.1(5)
C16 C17 H17A 109.5
C16 C17 H17B 109.5
H17A C17 H17B 109.5
C16 C17 H17C 109.5
H17A C17 H17C 109.5
H17B C17 H17C 109.5
C16 C19 H19A 109.5
C16 C19 H19B 109.5
H19A C19 H19B 109.5
C16 C19 H19C 109.5
H19A C19 H19C 109.5
H19B C19 H19C 109.5
C16 C18 H18A 109.5
C16 C18 H18B 109.5
H18A C18 H18B 109.5
C16 C18 H18C 109.5
H18A C18 H18C 109.5
H18B C18 H18C 109.5
C9 C15 H15A 109.5
C9 C15 H15B 109.5
H15A C15 H15B 109.5
C9 C15 H15C 109.5
H15A C15 H15C 109.5
H15B C15 H15C 109.5
C9 C14 H14A 109.5
C9 C14 H14B 109.5
H14A C14 H14B 109.5
C9 C14 H14C 109.5
H14A C14 H14C 109.5
H14B C14 H14C 109.5
N1 C62 C63 111.3(4)
N1 C62 H62A 109.4
C63 C62 H62A 109.4
N1 C62 H62B 109.4
C63 C62 H62B 109.4
H62A C62 H62B 108
C64 C63 C62 116.3(5)
C64 C63 H63A 108.2
C62 C63 H63A 108.2
C64 C63 H63B 108.2
C62 C63 H63B 108.2
H63A C63 H63B 107.4
C63 C64 C65 112.3(6)
C63 C64 H64A 109.1
C65 C64 H64A 109.1
C63 C64 H64B 109.2
C65 C64 H64B 109.2
H64A C64 H64B 107.9
C64 C65 H65A 109.5
C64 C65 H65B 109.5
H65A C65 H65B 109.5
C64 C65 H65C 109.5
H65A C65 H65C 109.5
H65B C65 H65C 109.5
O2 C81 Fe1 175.5(4)
C3 C4 C11 118.6(4)
C3 C4 P1 122.1(4)
C11 C4 P1 119.3(3)
C4 C3 C2 121.7(5)
C4 C3 H3 119.2
C2 C3 H3 119.2
C1 C2 C3 117.5(4)
C1 C2 C16 120.0(4)
C3 C2 C16 122.5(4)
C31A C30A C35A 120
C31A C30A P1 117.7(3)
C35A C30A P1 122.3(3)
C30A C31A C32A 120
C30A C31A H31A 120
C32A C31A H31A 120
C33A C32A C31A 120
C33A C32A H32A 120
C31A C32A H32A 120
C34A C33A C32A 120
C34A C33A H33A 120
C32A C33A H33A 120
C33A C34A C35A 120
C33A C34A H34A 120
C35A C34A H34A 120
C34A C35A C30A 120
C34A C35A H35A 120
C30A C35A H35A 120
C31B C30B C35B 120
C31B C30B P1 118.1(4)
C35B C30B P1 121.2(4)
C30B C31B C32B 120
C30B C31B H31B 120
C32B C31B H31B 120
C31B C32B C33B 120
C31B C32B H32B 120
C33B C32B H32B 120
C34B C33B C32B 120
C34B C33B H33B 120
C32B C33B H33B 120
C35B C34B C33B 120
C35B C34B H34B 120
C33B C34B H34B 120
C34B C35B C30B 120
C34B C35B H35B 120
C30B C35B H35B 120
C25A C24A C29A 120
C25A C24A P1 115.8(4)
C29A C24A P1 123.8(4)
C24A C25A C26A 120
C24A C25A H25A 120
C26A C25A H25A 120
C27A C26A C25A 120
C27A C26A H26A 120
C25A C26A H26A 120
C26A C27A C28A 120
C26A C27A H27A 120
C28A C27A H27A 120
C27A C28A C29A 120
C27A C28A H28A 120
C29A C28A H28A 120
C28A C29A C24A 120
C28A C29A H29A 120
C24A C29A H29A 120
C25B C24B C29B 120
C25B C24B P1 124.0(4)
C29B C24B P1 116.0(4)
C26B C25B C24B 120
C26B C25B H25B 120
C24B C25B H25B 120
C25B C26B C27B 120
C25B C26B H26B 120
C27B C26B H26B 120
C26B C27B C28B 120
C26B C27B H27B 120
C28B C27B H27B 120
C27B C28B C29B 120
C27B C28B H28B 120
C29B C28B H28B 120
C28B C29B C24B 120
C28B C29B H29B 120
C24B C29B H29B 120
C37A C36A C41A 114.6(8)
C37A C36A B1 120.0(10)
C41A C36A B1 125.4(10)
C36A C37A C38A 124.6(10)
C36A C37A H37A 117.7
C38A C37A H37A 117.7
C39A C38A C37A 118.0(11)
C39A C38A H38A 121
C37A C38A H38A 121
C40A C39A C38A 120.5(10)
C40A C39A H39A 119.7
C38A C39A H39A 119.8
C39A C40A C41A 120.5(11)
C39A C40A H40A 119.8
C41A C40A H40A 119.8
C40A C41A C36A 121.7(11)
C40A C41A H41A 119.2
C36A C41A H41A 119.1
C37B C36B C41B 114.1(8)
C37B C36B B1 121.5(9)
C41B C36B B1 124.4(10)
C36B C37B C38B 123.9(10)
C36B C37B H37B 118
C38B C37B H37B 118
C39B C38B C37B 119.5(11)
C39B C38B H38B 120.3
C37B C38B H38B 120.3
C40B C39B C38B 119.4(9)
C40B C39B H39B 120.3
C38B C39B H39B 120.3
C39B C40B C41B 120.2(10)
C39B C40B H40B 119.9
C41B C40B H40B 119.9
C40B C41B C36B 122.8(11)
C40B C41B H41B 118.6
C36B C41B H41B 118.6
C61 N1 C62 118.4(4)
C61 N1 B1 119.1(4)
C62 N1 B1 122.4(4)

loop_
_geom_bond_atom_site_label_1
_geom_bond_atom_site_label_2
_geom_bond_distance
Rh1 C71A 1.908(6)
Rh1 C61 1.975(5)
Rh1 P1 2.3387(14)
Rh1 S1 2.3861(13)
Rh1 C43 2.483(6)
Rh1 C42 2.594(5)
Rh1 Fe1 2.6013(10)
Fe1 C81 1.748(6)
Fe1 C61 1.851(5)
Fe1 C49A 1.950(9)
Fe1 C48A 1.995(8)
Fe1 C50A 2.046(9)
Fe1 C71A 2.090(7)
Fe1 C52A 2.116(7)
Fe1 C50B 2.134(9)
Fe1 C51A 2.146(8)
Fe1 C51B 2.153(8)
Fe1 C49B 2.194(8)
P1 C24A 1.717(5)
P1 C30B 1.784(4)
P1 C4 1.835(5)
P1 C30A 1.910(4)
P1 C24B 1.952(5)
S1 C11 1.768(5)
S1 C12 1.784(5)
B1 C36A 1.632(12)
B1 C42 1.633(8)
B1 C5 1.644(8)
B1 C36B 1.649(12)
B1 N1 1.654(7)
O2 C81 1.156(6)
C71A O1A 1.171(10)
C48A C49A 1.42
C48A C52A 1.42
C48A H48A 0.93
C49A C50A 1.42
C49A H49A 0.93
C50A C51A 1.42
C50A H50A 0.93
C51A C52A 1.42
C51A H51A 0.93
C52A H52A 0.93
C48B C49B 1.42
C48B C52B 1.42
C48B H48B 0.93
C49B C50B 1.42
C49B H49B 0.93
C50B C51B 1.42
C50B H50B 0.93
C51B C52B 1.42
C51B H51B 0.93
C52B H52B 0.93
C61 N1 1.294(6)
C42 C47 1.412(7)
C42 C43 1.424(7)
C47 C46 1.372(9)
C47 H47 0.93
C46 C45 1.397(11)
C46 H46 0.93
C45 C44 1.367(9)
C45 H45 0.93
C44 C43 1.384(8)
C44 H44 0.93
C43 H43 0.93
C5 C6 1.404(7)
C5 C12 1.414(7)
C6 C7 1.398(7)
C6 H6 0.93
C7 C8 1.375(8)
C7 C20 1.544(7)
C20 C23 1.516(9)
C20 C22 1.517(8)
C20 C21 1.522(10)
C21 H21A 0.96
C21 H21B 0.96
C21 H21C 0.96
C22 H22A 0.96
C22 H22B 0.96
C22 H22C 0.96
C23 H23A 0.96
C23 H23B 0.96
C23 H23C 0.96
C8 C13 1.402(7)
C8 H8 0.93
C13 C12 1.412(7)
C13 C9 1.535(8)
C9 C10 1.537(7)
C9 C14 1.554(7)
C9 C15 1.557(8)
C10 C1 1.398(7)
C10 C11 1.402(7)
C1 C2 1.393(7)
C1 H1 0.93
C11 C4 1.397(7)
C16 C2 1.527(6)
C16 C17 1.528(7)
C16 C19 1.533(7)
C16 C18 1.537(8)
C17 H17A 0.96
C17 H17B 0.96
C17 H17C 0.96
C19 H19A 0.96
C19 H19B 0.96
C19 H19C 0.96
C18 H18A 0.96
C18 H18B 0.96
C18 H18C 0.96
C15 H15A 0.96
C15 H15B 0.96
C15 H15C 0.96
C14 H14A 0.96
C14 H14B 0.96
C14 H14C 0.96
C62 N1 1.484(6)
C62 C63 1.529(8)
C62 H62A 0.97
C62 H62B 0.97
C63 C64 1.508(10)
C63 H63A 0.97
C63 H63B 0.97
C64 C65 1.523(9)
C64 H64A 0.97
C64 H64B 0.97
C65 H65A 0.96
C65 H65B 0.96
C65 H65C 0.96
C4 C3 1.394(6)
C3 C2 1.408(6)
C3 H3 0.93
C30A C31A 1.39
C30A C35A 1.39
C31A C32A 1.39
C31A H31A 0.93
C32A C33A 1.39
C32A H32A 0.93
C33A C34A 1.39
C33A H33A 0.93
C34A C35A 1.39
C34A H34A 0.93
C35A H35A 0.93
C30B C31B 1.39
C30B C35B 1.39
C31B C32B 1.39
C31B H31B 0.93
C32B C33B 1.39
C32B H32B 0.93
C33B C34B 1.39
C33B H33B 0.93
C34B C35B 1.39
C34B H34B 0.93
C35B H35B 0.93
C24A C25A 1.39
C24A C29A 1.39
C25A C26A 1.39
C25A H25A 0.93
C26A C27A 1.39
C26A H26A 0.93
C27A C28A 1.39
C27A H27A 0.93
C28A C29A 1.39
C28A H28A 0.93
C29A H29A 0.93
C24B C25B 1.39
C24B C29B 1.39
C25B C26B 1.39
C25B H25B 0.93
C26B C27B 1.39
C26B H26B 0.93
C27B C28B 1.39
C27B H27B 0.93
C28B C29B 1.39
C28B H28B 0.93
C29B H29B 0.93
C36A C37A 1.406(12)
C36A C41A 1.415(11)
C37A C38A 1.417(11)
C37A H37A 0.93
C38A C39A 1.372(15)
C38A H38A 0.93
C39A C40A 1.388(15)
C39A H39A 0.93
C40A C41A 1.414(11)
C40A H40A 0.93
C41A H41A 0.93
C36B C37B 1.411(11)
C36B C41B 1.413(11)
C37B C38B 1.414(10)
C37B H37B 0.93
C38B C39B 1.376(15)
C38B H38B 0.93
C39B C40B 1.393(15)
C39B H39B 0.93
C40B C41B 1.414(11)
C40B H40B 0.93
C41B H41B 0.93

loop_
_geom_torsion_atom_site_label_1
_geom_torsion_atom_site_label_2
_geom_torsion_atom_site_label_3
_geom_torsion_atom_site_label_4
_geom_torsion
C71A Rh1 P1 C24A -74.5(4)
C61 Rh1 P1 C24A 177.9(5)
S1 Rh1 P1 C24A 133.1(3)
C43 Rh1 P1 C24A 16.0(3)
C42 Rh1 P1 C24A 52.3(3)
Fe1 Rh1 P1 C24A -117.3(3)
C71A Rh1 P1 C30B 44.1(4)
C61 Rh1 P1 C30B -63.5(5)
S1 Rh1 P1 C30B -108.3(2)
C43 Rh1 P1 C30B 134.6(3)
C42 Rh1 P1 C30B 170.9(3)
Fe1 Rh1 P1 C30B 1.3(2)
C71A Rh1 P1 C4 161.7(3)
C61 Rh1 P1 C4 54.0(5)
S1 Rh1 P1 C4 9.29(15)
C43 Rh1 P1 C4 -107.8(2)
C42 Rh1 P1 C4 -71.5(2)
Fe1 Rh1 P1 C4 118.91(15)
C71A Rh1 P1 C30A 56.8(4)
C61 Rh1 P1 C30A -50.8(5)
S1 Rh1 P1 C30A -95.6(2)
C43 Rh1 P1 C30A 147.3(3)
C42 Rh1 P1 C30A -176.4(3)
Fe1 Rh1 P1 C30A 14.0(3)
C71A Rh1 P1 C24B -79.5(4)
C61 Rh1 P1 C24B 172.8(5)
S1 Rh1 P1 C24B 128.0(3)
C43 Rh1 P1 C24B 10.9(3)
C42 Rh1 P1 C24B 47.2(3)
Fe1 Rh1 P1 C24B -122.3(3)
C71A Rh1 S1 C11 -97.0(4)
C61 Rh1 S1 C11 -178.2(2)
P1 Rh1 S1 C11 -10.72(16)
C43 Rh1 S1 C11 106.6(2)
C42 Rh1 S1 C11 105.85(19)
Fe1 Rh1 S1 C11 -140.34(15)
C71A Rh1 S1 C12 147.8(4)
C61 Rh1 S1 C12 66.6(2)
P1 Rh1 S1 C12 -125.97(19)
C43 Rh1 S1 C12 -8.7(2)
C42 Rh1 S1 C12 -9.4(2)
Fe1 Rh1 S1 C12 104.41(18)
C61 Rh1 C71A O1A 158(3)
P1 Rh1 C71A O1A -5(3)
S1 Rh1 C71A O1A 79(3)
C43 Rh1 C71A O1A -122(3)
C42 Rh1 C71A O1A -127(3)
Fe1 Rh1 C71A O1A 134(3)
C61 Rh1 C71A Fe1 24.4(2)
P1 Rh1 C71A Fe1 -138.57(18)
S1 Rh1 C71A Fe1 -54.8(5)
C43 Rh1 C71A Fe1 104.3(2)
C42 Rh1 C71A Fe1 98.5(3)
C81 Fe1 C71A O1A 90.7(14)
C61 Fe1 C71A O1A 178.3(14)
C49A Fe1 C71A O1A -21.3(16)
C48A Fe1 C71A O1A -79.3(14)
C50A Fe1 C71A O1A -2.7(14)
C52A Fe1 C71A O1A -68.1(14)
C50B Fe1 C71A O1A -4.3(14)
C51A Fe1 C71A O1A -30.3(14)
C51B Fe1 C71A O1A -40.6(14)
C49B Fe1 C71A O1A 4.0(16)
C81 Fe1 C71A Rh1 -113.8(3)
C61 Fe1 C71A Rh1 -26.2(3)
C49A Fe1 C71A Rh1 134.2(5)
C48A Fe1 C71A Rh1 76.3(4)
C50A Fe1 C71A Rh1 152.9(3)
C52A Fe1 C71A Rh1 87.4(3)
C50B Fe1 C71A Rh1 151.3(3)
C51A Fe1 C71A Rh1 125.3(3)
C51B Fe1 C71A Rh1 115.0(3)
C49B Fe1 C71A Rh1 159.5(4)
C81 Fe1 C48A C49A -28.6(4)
C61 Fe1 C48A C49A -127.4(3)
C50A Fe1 C48A C49A 39.25(15)
C71A Fe1 C48A C49A 135.1(4)
C52A Fe1 C48A C49A 117.71(18)
C50B Fe1 C48A C49A 37.0(4)
C51A Fe1 C48A C49A 81.9(2)
C51B Fe1 C48A C49A 78.6(4)
C49B Fe1 C48A C49A -5.5(5)
C81 Fe1 C48A C52A -146.3(4)
C61 Fe1 C48A C52A 114.9(3)
C49A Fe1 C48A C52A -117.71(18)
C50A Fe1 C48A C52A -78.46(19)
C71A Fe1 C48A C52A 17.4(4)
C50B Fe1 C48A C52A -80.7(4)
C51A Fe1 C48A C52A -35.84(13)
C51B Fe1 C48A C52A -39.1(4)
C49B Fe1 C48A C52A -123.2(4)
C52A C48A C49A C50A 0
Fe1 C48A C49A C50A -63.7(3)
C52A C48A C49A Fe1 63.7(3)
C81 Fe1 C49A C50A -80.9(3)
C61 Fe1 C49A C50A -175.8(3)
C48A Fe1 C49A C50A 116.82(15)
C71A Fe1 C49A C50A 27.5(7)
C52A Fe1 C49A C50A 78.91(19)
C50B Fe1 C49A C50A 0.8(6)
C51A Fe1 C49A C50A 36.92(13)
C51B Fe1 C49A C50A 51.5(4)
C49B Fe1 C49A C50A -82.3(17)
C81 Fe1 C49A C48A 162.3(3)
C61 Fe1 C49A C48A 67.3(3)
C50A Fe1 C49A C48A -116.82(15)
C71A Fe1 C49A C48A -89.4(6)
C52A Fe1 C49A C48A -37.91(14)
C50B Fe1 C49A C48A -116.0(6)
C51A Fe1 C49A C48A -79.91(19)
C51B Fe1 C49A C48A -65.3(3)
C49B Fe1 C49A C48A 160.8(17)
C48A C49A C50A C51A 0
Fe1 C49A C50A C51A -62.3(3)
C48A C49A C50A Fe1 62.3(3)
C81 Fe1 C50A C51A -136.2(3)
C61 Fe1 C50A C51A 131.2(10)
C49A Fe1 C50A C51A 118.88(17)
C48A Fe1 C50A C51A 79.0(2)
C71A Fe1 C50A C51A -45.5(4)
C52A Fe1 C50A C51A 35.55(13)
C50B Fe1 C50A C51A 111(6)
C51B Fe1 C50A C51A 30.4(4)
C49B Fe1 C50A C51A 139.8(5)
C81 Fe1 C50A C49A 104.9(3)
C61 Fe1 C50A C49A 12.3(10)
C48A Fe1 C50A C49A -39.84(14)
C71A Fe1 C50A C49A -164.4(4)
C52A Fe1 C50A C49A -83.3(2)
C50B Fe1 C50A C49A -8(6)
C51A Fe1 C50A C49A -118.88(17)
C51B Fe1 C50A C49A -88.4(4)
C49B Fe1 C50A C49A 20.9(5)
C49A C50A C51A C52A 0
Fe1 C50A C51A C52A -57.0(3)
C49A C50A C51A Fe1 57.0(3)
C81 Fe1 C51A C50A 53.1(4)
C61 Fe1 C51A C50A -154.9(6)
C49A Fe1 C51A C50A -38.76(17)
C48A Fe1 C51A C50A -84.5(2)
C71A Fe1 C51A C50A 135.9(4)
C52A Fe1 C51A C50A -121.59(18)
C50B Fe1 C51A C50A -5.4(5)
C51B Fe1 C51A C50A -77.0(9)
C49B Fe1 C51A C50A -26.3(4)
C81 Fe1 C51A C52A 174.7(3)
C61 Fe1 C51A C52A -33.3(6)
C49A Fe1 C51A C52A 82.8(2)
C48A Fe1 C51A C52A 37.05(16)
C50A Fe1 C51A C52A 121.59(18)
C71A Fe1 C51A C52A -102.5(4)
C50B Fe1 C51A C52A 116.2(5)
C51B Fe1 C51A C52A 44.5(9)
C49B Fe1 C51A C52A 95.3(4)
C50A C51A C52A C48A 0
Fe1 C51A C52A C48A -55.2(3)
C50A C51A C52A Fe1 55.2(3)
C49A C48A C52A C51A 0
Fe1 C48A C52A C51A 59.1(3)
C49A C48A C52A Fe1 -59.1(3)
C81 Fe1 C52A C51A -12.8(8)
C61 Fe1 C52A C51A 162.2(3)
C49A Fe1 C52A C51A -81.1(3)
C48A Fe1 C52A C51A -120.7(2)
C50A Fe1 C52A C51A -36.07(15)
C71A Fe1 C52A C51A 73.0(3)
C50B Fe1 C52A C51A -40.1(4)
C51B Fe1 C52A C51A -29.2(5)
C49B Fe1 C52A C51A -76.6(4)
C81 Fe1 C52A C48A 107.9(8)
C61 Fe1 C52A C48A -77.1(3)
C49A Fe1 C52A C48A 39.65(15)
C50A Fe1 C52A C48A 84.6(2)
C71A Fe1 C52A C48A -166.3(3)
C50B Fe1 C52A C48A 80.6(4)
C51A Fe1 C52A C48A 120.7(2)
C51B Fe1 C52A C48A 91.5(5)
C49B Fe1 C52A C48A 44.1(4)
C81 Fe1 C48B C49B -42.9(3)
C61 Fe1 C48B C49B -134.3(3)
C49A Fe1 C48B C49B 18.7(7)
C48A Fe1 C48B C49B 128.8(6)
C50A Fe1 C48B C49B 38.4(4)
C71A Fe1 C48B C49B 121.4(6)
C52A Fe1 C48B C49B 113.2(4)
C50B Fe1 C48B C49B 37.97(13)
C51A Fe1 C48B C49B 76.8(4)
C51B Fe1 C48B C49B 81.6(2)
C81 Fe1 C48B C52B -161.9(3)
C61 Fe1 C48B C52B 106.8(3)
C49A Fe1 C48B C52B -100.2(6)
C48A Fe1 C48B C52B 9.9(6)
C50A Fe1 C48B C52B -80.5(4)
C71A Fe1 C48B C52B 2.4(6)
C52A Fe1 C48B C52B -5.7(3)
C50B Fe1 C48B C52B -80.98(19)
C51A Fe1 C48B C52B -42.2(4)
C51B Fe1 C48B C52B -37.34(13)
C49B Fe1 C48B C52B -118.95(17)
C52B C48B C49B C50B 0
Fe1 C48B C49B C50B -60.2(3)
C52B C48B C49B Fe1 60.2(3)
C81 Fe1 C49B C50B -99.6(3)
C61 Fe1 C49B C50B 174.2(3)
C49A Fe1 C49B C50B 79.0(14)
C48A Fe1 C49B C50B 94.6(3)
C50A Fe1 C49B C50B -2.9(5)
C71A Fe1 C49B C50B -12.5(6)
C52A Fe1 C49B C50B 61.4(3)
C51A Fe1 C49B C50B 22.2(4)
C51B Fe1 C49B C50B 38.65(13)
C81 Fe1 C49B C48B 142.8(3)
C61 Fe1 C49B C48B 56.6(3)
C49A Fe1 C49B C48B -38.6(14)
C48A Fe1 C49B C48B -23.0(3)
C50A Fe1 C49B C48B -120.5(5)
C71A Fe1 C49B C48B -130.1(6)
C52A Fe1 C49B C48B -56.2(3)
C50B Fe1 C49B C48B -117.58(15)
C51A Fe1 C49B C48B -95.4(3)
C51B Fe1 C49B C48B -78.92(18)
C48B C49B C50B C51B 0
Fe1 C49B C50B C51B -63.3(3)
C48B C49B C50B Fe1 63.3(3)
C81 Fe1 C50B C51B -162.2(3)
C61 Fe1 C50B C51B 101.9(8)
C49A Fe1 C50B C51B 93.8(5)
C48A Fe1 C50B C51B 52.5(3)
C50A Fe1 C50B C51B -94(6)
C71A Fe1 C50B C51B -70.7(3)
C52A Fe1 C50B C51B 8.2(3)
C51A Fe1 C50B C51B -29.9(4)
C49B Fe1 C50B C51B 116.28(14)
C81 Fe1 C50B C49B 81.5(3)
C61 Fe1 C50B C49B -14.4(8)
C49A Fe1 C50B C49B -22.5(5)
C48A Fe1 C50B C49B -63.8(3)
C50A Fe1 C50B C49B 149(6)
C71A Fe1 C50B C49B 173.0(3)
C52A Fe1 C50B C49B -108.1(3)
C51A Fe1 C50B C49B -146.2(5)
C51B Fe1 C50B C49B -116.28(14)
C49B C50B C51B C52B 0
Fe1 C50B C51B C52B -64.5(3)
C49B C50B C51B Fe1 64.5(3)
C81 Fe1 C51B C50B 23.9(4)
C61 Fe1 C51B C50B -147.3(5)
C49A Fe1 C51B C50B -49.3(4)
C48A Fe1 C51B C50B -104.0(4)
C50A Fe1 C51B C50B 6.0(6)
C71A Fe1 C51B C50B 117.5(3)
C52A Fe1 C51B C50B -164.0(6)
C51A Fe1 C51B C50B 85.2(12)
C49B Fe1 C51B C50B -38.24(13)
C81 Fe1 C51B C52B 140.5(4)
C61 Fe1 C51B C52B -30.6(4)
C49A Fe1 C51B C52B 67.4(4)
C48A Fe1 C51B C52B 12.6(4)
C50A Fe1 C51B C52B 122.7(6)
C71A Fe1 C51B C52B -125.9(3)
C52A Fe1 C51B C52B -47.3(6)
C50B Fe1 C51B C52B 116.66(15)
C51A Fe1 C51B C52B -158.1(12)
C49B Fe1 C51B C52B 78.42(17)
C50B C51B C52B C48B 0
Fe1 C51B C52B C48B -62.0(3)
C50B C51B C52B Fe1 62.0(3)
C49B C48B C52B C51B 0
Fe1 C48B C52B C51B 59.4(3)
C49B C48B C52B Fe1 -59.4(3)
C81 Fe1 C52B C51B -83.3(6)
C61 Fe1 C52B C51B 160.5(3)
C49A Fe1 C52B C51B -81.0(4)
C48A Fe1 C52B C51B -135.9(12)
C50A Fe1 C52B C51B -35.5(4)
C71A Fe1 C52B C51B 63.0(3)
C52A Fe1 C52B C51B 50.2(7)
C50B Fe1 C52B C51B -38.58(13)
C51A Fe1 C52B C51B 8.5(5)
C49B Fe1 C52B C51B -81.7(2)
C81 Fe1 C52B C48B 35.0(6)
C61 Fe1 C52B C48B -81.2(3)
C49A Fe1 C52B C48B 37.3(4)
C48A Fe1 C52B C48B -17.6(11)
C50A Fe1 C52B C48B 82.8(4)
C71A Fe1 C52B C48B -178.7(3)
C52A Fe1 C52B C48B 168.5(7)
C50B Fe1 C52B C48B 79.72(19)
C51A Fe1 C52B C48B 126.8(4)
C51B Fe1 C52B C48B 118.30(17)
C49B Fe1 C52B C48B 36.60(12)
C81 Fe1 C61 N1 -59.7(8)
C49A Fe1 C61 N1 43.3(9)
C48A Fe1 C61 N1 82.3(8)
C50A Fe1 C61 N1 33.7(14)
C71A Fe1 C61 N1 -149.5(8)
C52A Fe1 C61 N1 122.1(8)
C50B Fe1 C61 N1 37.4(13)
C51A Fe1 C61 N1 144.2(7)
C51B Fe1 C61 N1 113.6(8)
C49B Fe1 C61 N1 27.0(9)
C81 Fe1 C61 Rh1 114.7(2)
C49A Fe1 C61 Rh1 -142.2(3)
C48A Fe1 C61 Rh1 -103.3(3)
C50A Fe1 C61 Rh1 -151.9(9)
C71A Fe1 C61 Rh1 25.0(3)
C52A Fe1 C61 Rh1 -63.5(3)
C50B Fe1 C61 Rh1 -148.1(6)
C51A Fe1 C61 Rh1 -41.3(6)
C51B Fe1 C61 Rh1 -72.0(4)
C49B Fe1 C61 Rh1 -158.5(2)
C71A Rh1 C61 N1 148.9(5)
P1 Rh1 C61 N1 -103.1(6)
S1 Rh1 C61 N1 -58.3(4)
C43 Rh1 C61 N1 60.6(5)
C42 Rh1 C61 N1 27.7(4)
Fe1 Rh1 C61 N1 176.5(6)
C71A Rh1 C61 Fe1 -27.6(3)
P1 Rh1 C61 Fe1 80.5(5)
S1 Rh1 C61 Fe1 125.22(16)
C43 Rh1 C61 Fe1 -115.9(2)
C42 Rh1 C61 Fe1 -148.8(2)
C36A B1 C42 C47 -91.5(11)
C5 B1 C42 C47 34.2(6)
C36B B1 C42 C47 -93.0(10)
N1 B1 C42 C47 152.8(5)
C36A B1 C42 C43 75.6(11)
C5 B1 C42 C43 -158.7(5)
C36B B1 C42 C43 74.1(10)
N1 B1 C42 C43 -40.1(7)
C36A B1 C42 Rh1 146.6(10)
C5 B1 C42 Rh1 -87.7(4)
C36B B1 C42 Rh1 145.1(9)
N1 B1 C42 Rh1 30.9(4)
C71A Rh1 C42 C47 119.1(4)
C61 Rh1 C42 C47 -157.7(4)
P1 Rh1 C42 C47 7.3(4)
S1 Rh1 C42 C47 -73.0(4)
C43 Rh1 C42 C47 108.2(5)
Fe1 Rh1 C42 C47 178.5(4)
C71A Rh1 C42 C43 10.9(4)
C61 Rh1 C42 C43 94.1(3)
P1 Rh1 C42 C43 -100.9(3)
S1 Rh1 C42 C43 178.8(3)
Fe1 Rh1 C42 C43 70.3(3)
C71A Rh1 C42 B1 -114.0(3)
C61 Rh1 C42 B1 -30.8(3)
P1 Rh1 C42 B1 134.3(3)
S1 Rh1 C42 B1 54.0(3)
C43 Rh1 C42 B1 -124.9(4)
Fe1 Rh1 C42 B1 -54.6(3)
C43 C42 C47 C46 -2.6(9)
B1 C42 C47 C46 166.0(7)
Rh1 C42 C47 C46 -79.0(7)
C42 C47 C46 C45 3.4(12)
C47 C46 C45 C44 -1.2(13)
C46 C45 C44 C43 -1.6(12)
C45 C44 C43 C42 2.4(10)
C45 C44 C43 Rh1 90.7(7)
C47 C42 C43 C44 -0.3(8)
B1 C42 C43 C44 -168.0(6)
Rh1 C42 C43 C44 105.8(6)
C47 C42 C43 Rh1 -106.0(4)
B1 C42 C43 Rh1 86.2(5)
C71A Rh1 C43 C44 68.1(4)
C61 Rh1 C43 C44 160.0(4)
P1 Rh1 C43 C44 -25.6(4)
S1 Rh1 C43 C44 -122.6(4)
C42 Rh1 C43 C44 -121.3(5)
Fe1 Rh1 C43 C44 119.5(4)
C71A Rh1 C43 C42 -170.7(3)
C61 Rh1 C43 C42 -78.8(3)
P1 Rh1 C43 C42 95.7(3)
S1 Rh1 C43 C42 -1.3(3)
Fe1 Rh1 C43 C42 -119.2(3)
C36A B1 C5 C6 12.8(10)
C42 B1 C5 C6 -115.0(5)
C36B B1 C5 C6 3.8(10)
N1 B1 C5 C6 127.4(5)
C36A B1 C5 C12 -170.9(9)
C42 B1 C5 C12 61.3(6)
C36B B1 C5 C12 -179.9(9)
N1 B1 C5 C12 -56.3(6)
C12 C5 C6 C7 2.5(7)
B1 C5 C6 C7 179.1(5)
C5 C6 C7 C8 -2.4(8)
C5 C6 C7 C20 175.9(5)
C8 C7 C20 C23 -9.9(8)
C6 C7 C20 C23 171.8(6)
C8 C7 C20 C22 111.7(7)
C6 C7 C20 C22 -66.6(7)
C8 C7 C20 C21 -128.5(6)
C6 C7 C20 C21 53.2(7)
C6 C7 C8 C13 1.2(8)
C20 C7 C8 C13 -177.1(5)
C7 C8 C13 C12 -0.2(7)
C7 C8 C13 C9 179.7(5)
C8 C13 C9 C10 132.5(5)
C12 C13 C9 C10 -47.7(6)
C8 C13 C9 C14 8.9(7)
C12 C13 C9 C14 -171.2(4)
C8 C13 C9 C15 -107.9(5)
C12 C13 C9 C15 72.0(6)
C13 C9 C10 C1 -134.0(5)
C14 C9 C10 C1 -9.7(7)
C15 C9 C10 C1 106.0(5)
C13 C9 C10 C11 47.1(6)
C14 C9 C10 C11 171.5(5)
C15 C9 C10 C11 -72.9(6)
C11 C10 C1 C2 3.0(7)
C9 C10 C1 C2 -175.9(5)
C1 C10 C11 C4 -1.1(7)
C9 C10 C11 C4 177.8(4)
C1 C10 C11 S1 -178.1(3)
C9 C10 C11 S1 0.8(6)
C12 S1 C11 C4 140.6(4)
Rh1 S1 C11 C4 10.6(4)
C12 S1 C11 C10 -42.4(4)
Rh1 S1 C11 C10 -172.4(3)
C8 C13 C12 C5 0.3(7)
C9 C13 C12 C5 -179.6(4)
C8 C13 C12 S1 179.6(4)
C9 C13 C12 S1 -0.3(6)
C6 C5 C12 C13 -1.4(7)
B1 C5 C12 C13 -177.9(5)
C6 C5 C12 S1 179.3(4)
B1 C5 C12 S1 2.9(7)
C11 S1 C12 C13 41.5(4)
Rh1 S1 C12 C13 161.2(3)
C11 S1 C12 C5 -139.2(4)
Rh1 S1 C12 C5 -19.4(5)
N1 C62 C63 C64 66.6(6)
C62 C63 C64 C65 -171.7(5)
C10 C11 C4 C3 -1.5(7)
S1 C11 C4 C3 175.5(3)
C10 C11 C4 P1 -179.8(3)
S1 C11 C4 P1 -2.8(5)
C24A P1 C4 C3 43.4(5)
C30B P1 C4 C3 -63.9(5)
C30A P1 C4 C3 -67.0(4)
C24B P1 C4 C3 41.4(4)
Rh1 P1 C4 C3 175.3(3)
C24A P1 C4 C11 -138.3(4)
C30B P1 C4 C11 114.4(4)
C30A P1 C4 C11 111.3(4)
C24B P1 C4 C11 -140.3(4)
Rh1 P1 C4 C11 -6.5(4)
C11 C4 C3 C2 2.5(7)
P1 C4 C3 C2 -179.3(3)
C10 C1 C2 C3 -2.1(7)
C10 C1 C2 C16 178.8(4)
C4 C3 C2 C1 -0.7(7)
C4 C3 C2 C16 178.4(4)
C17 C16 C2 C1 -169.7(4)
C19 C16 C2 C1 69.8(6)
C18 C16 C2 C1 -50.0(6)
C17 C16 C2 C3 11.2(6)
C19 C16 C2 C3 -109.3(5)
C18 C16 C2 C3 131.0(5)
C24A P1 C30A C31A 167.1(4)
C30B P1 C30A C31A 111.5(18)
C4 P1 C30A C31A -82.9(4)
C24B P1 C30A C31A 174.0(4)
Rh1 P1 C30A C31A 29.6(4)
C24A P1 C30A C35A -12.6(5)
C30B P1 C30A C35A -68.2(16)
C4 P1 C30A C35A 97.4(4)
C24B P1 C30A C35A -5.7(5)
Rh1 P1 C30A C35A -150.1(3)
C35A C30A C31A C32A 0
P1 C30A C31A C32A -179.7(5)
C30A C31A C32A C33A 0
C31A C32A C33A C34A 0
C32A C33A C34A C35A 0
C33A C34A C35A C30A 0
C31A C30A C35A C34A 0
P1 C30A C35A C34A 179.7(5)
C24A P1 C30B C31B -127.7(4)
C4 P1 C30B C31B -15.9(4)
C30A P1 C30B C31B -0.9(15)
C24B P1 C30B C31B -121.0(4)
Rh1 P1 C30B C31B 102.3(4)
C24A P1 C30B C35B 61.9(5)
C4 P1 C30B C35B 173.8(4)
C30A P1 C30B C35B -171.2(19)
C24B P1 C30B C35B 68.6(5)
Rh1 P1 C30B C35B -68.1(4)
C35B C30B C31B C32B 0
P1 C30B C31B C32B -170.5(5)
C30B C31B C32B C33B 0
C31B C32B C33B C34B 0
C32B C33B C34B C35B 0
C33B C34B C35B C30B 0
C31B C30B C35B C34B 0
P1 C30B C35B C34B 170.2(6)
C30B P1 C24A C25A -51.8(4)
C4 P1 C24A C25A -163.5(3)
C30A P1 C24A C25A -61.8(4)
C24B P1 C24A C25A -146(3)
Rh1 P1 C24A C25A 72.3(4)
C30B P1 C24A C29A 135.2(4)
C4 P1 C24A C29A 23.5(5)
C30A P1 C24A C29A 125.2(4)
C24B P1 C24A C29A 41(3)
Rh1 P1 C24A C29A -100.7(4)
C29A C24A C25A C26A 0
P1 C24A C25A C26A -173.3(5)
C24A C25A C26A C27A 0
C25A C26A C27A C28A 0
C26A C27A C28A C29A 0
C27A C28A C29A C24A 0
C25A C24A C29A C28A 0
P1 C24A C29A C28A 172.7(5)
C24A P1 C24B C25B 77(3)
C30B P1 C24B C25B -9.7(5)
C4 P1 C24B C25B -119.6(4)
C30A P1 C24B C25B -20.4(5)
Rh1 P1 C24B C25B 118.5(4)
C24A P1 C24B C29B -105(3)
C30B P1 C24B C29B 167.9(4)
C4 P1 C24B C29B 58.0(4)
C30A P1 C24B C29B 157.2(4)
Rh1 P1 C24B C29B -63.9(4)
C29B C24B C25B C26B 0
P1 C24B C25B C26B 177.5(6)
C24B C25B C26B C27B 0
C25B C26B C27B C28B 0
C26B C27B C28B C29B 0
C27B C28B C29B C24B 0
C25B C24B C29B C28B 0
P1 C24B C29B C28B -177.7(5)
C42 B1 C36A C37A -8(2)
C5 B1 C36A C37A -133.4(15)
C36B B1 C36A C37A -1(7)
N1 B1 C36A C37A 109.1(16)
C42 B1 C36A C41A 173.9(15)
C5 B1 C36A C41A 49(2)
C36B B1 C36A C41A -179(10)
N1 B1 C36A C41A -69(2)
C41A C36A C37A C38A 3(2)
B1 C36A C37A C38A -175.4(15)
C36A C37A C38A C39A -5(2)
C37A C38A C39A C40A 3.9(19)
C38A C39A C40A C41A -1.5(18)
C39A C40A C41A C36A 0(2)
C37A C36A C41A C40A 0(2)
B1 C36A C41A C40A 177.8(15)
C36A B1 C36B C37B 176(10)
C42 B1 C36B C37B -11.6(18)
C5 B1 C36B C37B -133.3(14)
N1 B1 C36B C37B 102.4(16)
C36A B1 C36B C41B -2(7)
C42 B1 C36B C41B 170.8(16)
C5 B1 C36B C41B 49(2)
N1 B1 C36B C41B -75.2(18)
C41B C36B C37B C38B -3(2)
B1 C36B C37B C38B 179.5(14)
C36B C37B C38B C39B 3(2)
C37B C38B C39B C40B -1.4(17)
C38B C39B C40B C41B 0.3(18)
C39B C40B C41B C36B 0(2)
C37B C36B C41B C40B 1(2)
B1 C36B C41B C40B 179.2(15)
Fe1 C61 N1 C62 -19.4(10)
Rh1 C61 N1 C62 167.4(4)
Fe1 C61 N1 B1 157.7(6)
Rh1 C61 N1 B1 -15.5(7)
C63 C62 N1 C61 -114.1(5)
C63 C62 N1 B1 68.9(7)
C36A B1 N1 C61 -140.6(7)
C42 B1 N1 C61 -18.3(6)
C5 B1 N1 C61 100.6(5)
C36B B1 N1 C61 -129.9(7)
C36A B1 N1 C62 36.4(8)
C42 B1 N1 C62 158.6(4)
C5 B1 N1 C62 -82.5(5)
C36B B1 N1 C62 47.1(8)

loop_
_platon_squeeze_void_nr
_platon_squeeze_void_average_x
_platon_squeeze_void_average_y
_platon_squeeze_void_average_z
_platon_squeeze_void_volume
_platon_squeeze_void_count_electrons
_platon_squeeze_void_content
1 -0.079 0.250 -0.171 1236 405 ' '
2 0.086 0.750 0.164 1236 405 ' '
